data_7702479
loop_
_publ_author_name
'Garnovskii, Dmitrii A.'
'Kukushkin, Vadim Yu.'
'Haukka, Matti'
'Wagner, Gabriele'
'Pombeiro, Armando J. L.'

_publ_section_title
;
 First observation of metal-mediated nitrile--imine coupling giving
 ligated 1,3-diaza-1,3-dienes
;
_journal_issue 5
_journal_name_full 'Journal of the Chemical Society, Dalton Transactions'
_journal_page_first 560
_journal_paper_doi 10.1039/b008154j
_journal_year 2001
_chemical_formula_sum 'C32 H32 Cl4 N4 Pt'
_chemical_formula_weight 809.51
_chemical_name_common PtCl4(NHCEtNCPh2)2
_space_group_IT_number 14
_space_group_name_Hall '-P 2yn'
_space_group_name_H-M_alt 'P 1 21/n 1'
_symmetry_cell_setting monoclinic
_symmetry_space_group_name_H-M 'P 1 21/n 1'
_atom_sites_solution_hydrogens geom
_atom_sites_solution_primary direct
_atom_sites_solution_secondary difmap
_audit_creation_method SHELXL-97
_cell_angle_alpha 90.00
_cell_angle_beta 93.3360(10)
_cell_angle_gamma 90.00
_cell_formula_units_Z 4
_cell_length_a 8.7930(2)
_cell_length_b 25.2910(5)
_cell_length_c 14.1000(3)
_cell_measurement_temperature 120(2)
_cell_volume 3130.30(12)
_computing_cell_refinement 'Denzo/Scalepack (Otwinowski & Minor, 1997)'
_computing_data_collection 'Collect (Nonius, 1999)'
_computing_data_reduction 'Denzo/Scalepack (Otwinowski & Minor, 1997)'
_computing_molecular_graphics 'XP in SHELXTL v.5.1 (Bruker Axs, 1998)'
_computing_publication_material SHELXL-97
_computing_structure_refinement 'SHELXL-97 (Sheldrick, 1997)'
_computing_structure_solution 'SIR97 (Altomare et al., 1997)'
_diffrn_ambient_temperature 120(2)
_diffrn_measured_fraction_theta_full 0.902
_diffrn_measured_fraction_theta_max 0.902
_diffrn_measurement_device_type 'Nonius KappaCCD'
_diffrn_measurement_method phi-scan
_diffrn_radiation_monochromator graphite
_diffrn_radiation_source 'fine-focus sealed tube'
_diffrn_radiation_type MoK\a
_diffrn_radiation_wavelength 0.71073
_diffrn_reflns_av_R_equivalents 0.0354
_diffrn_reflns_av_sigmaI/netI 0.0332
_diffrn_reflns_limit_h_max 11
_diffrn_reflns_limit_h_min -11
_diffrn_reflns_limit_k_max 32
_diffrn_reflns_limit_k_min -32
_diffrn_reflns_limit_l_max 18
_diffrn_reflns_limit_l_min -18
_diffrn_reflns_number 31459
_diffrn_reflns_theta_full 27.45
_diffrn_reflns_theta_max 27.45
_diffrn_reflns_theta_min 2.78
_exptl_absorpt_coefficient_mu 4.853
_exptl_absorpt_correction_T_max 0.2967
_exptl_absorpt_correction_T_min '0.2096 0.2967'
_exptl_absorpt_correction_type multi-scan
_exptl_absorpt_process_details 'Xprep in Shelxtl v. 5.1 (Bruker AXS, 1998)'
_exptl_crystal_colour block
_exptl_crystal_density_diffrn 1.718
_exptl_crystal_density_method 'not measured'
_exptl_crystal_description yellow
_exptl_crystal_F_000 1592
_exptl_crystal_size_max 0.30
_exptl_crystal_size_mid 0.20
_exptl_crystal_size_min 0.10
_refine_diff_density_max 0.881
_refine_diff_density_min -0.914
_refine_diff_density_rms 0.093
_refine_ls_extinction_method none
_refine_ls_goodness_of_fit_ref 1.047
_refine_ls_hydrogen_treatment mixed
_refine_ls_matrix_type full
_refine_ls_number_parameters 378
_refine_ls_number_reflns 6453
_refine_ls_number_restraints 0
_refine_ls_restrained_S_all 1.047
_refine_ls_R_factor_all 0.0270
_refine_ls_R_factor_gt 0.0218
_refine_ls_shift/su_max 0.002
_refine_ls_shift/su_mean 0.000
_refine_ls_structure_factor_coef Fsqd
_refine_ls_weighting_details 'calc w=1/[\s^2^(Fo^2^)+(0.0169P)^2^+3.0780P] where P=(Fo^2^+2Fc^2^)/3'
_refine_ls_weighting_scheme calc
_refine_ls_wR_factor_gt 0.0488
_refine_ls_wR_factor_ref 0.0506
_reflns_number_gt 5796
_reflns_number_total 6453
_reflns_threshold_expression >2sigma(I)
_cod_data_source_file b008154j.txt
_cod_data_source_block PtCl4(NHCEtNCPh2)2
_cod_depositor_comments
;
The following automatic conversions were performed:

data item '_symmetry_cell_setting' value 'Monoclinic' was changed to
'monoclinic' in accordance with the
/home/saulius/struct/COD-crude-data/automatic-downloads/DataCite-retrospective/RSC/depositions/lib/dictionaries/cif_core.dic
dictionary named 'cif_core.dic' version 2.4.2 last updated on
2011-04-26.

Automatic conversion script
Id: cif_fix_values 6909 2019-04-08 15:41:33Z antanas 
;
_cod_original_sg_symbol_H-M 'P 21/n'
_cod_database_code 7702479

loop_
_symmetry_equiv_pos_as_xyz
'x, y, z'
'-x+1/2, y+1/2, -z+1/2'
'-x, -y, -z'
'x-1/2, -y-1/2, z-1/2'

loop_
_atom_site_label
_atom_site_type_symbol
_atom_site_fract_x
_atom_site_fract_y
_atom_site_fract_z
_atom_site_U_iso_or_equiv
_atom_site_adp_type
_atom_site_occupancy
_atom_site_symmetry_multiplicity
_atom_site_calc_flag
_atom_site_refinement_flags
Pt1 Pt 0.956683(11) 0.159393(4) -0.053443(7) 0.01327(4) Uani 1 1 d .
Cl1 Cl 0.77280(8) 0.14285(3) -0.17400(5) 0.02411(15) Uani 1 1 d .
Cl2 Cl 1.15724(8) 0.13985(3) -0.14734(5) 0.02022(14) Uani 1 1 d .
Cl3 Cl 0.95639(7) 0.07101(3) -0.01049(5) 0.01906(14) Uani 1 1 d .
Cl4 Cl 0.95388(7) 0.24713(3) -0.10435(4) 0.01826(13) Uani 1 1 d .
N1 N 1.1087(3) 0.16849(9) 0.06050(16) 0.0143(5) Uani 1 1 d .
N2 N 1.0733(2) 0.25589(9) 0.10717(15) 0.0151(5) Uani 1 1 d .
N3 N 0.7866(3) 0.18188(10) 0.02863(16) 0.0161(5) Uani 1 1 d .
N4 N 0.8247(3) 0.12997(9) 0.16400(15) 0.0159(5) Uani 1 1 d .
C1 C 1.1384(3) 0.20709(11) 0.11856(18) 0.0143(5) Uani 1 1 d .
C2 C 1.2294(3) 0.19944(12) 0.21153(19) 0.0211(6) Uani 1 1 d .
H2A H 1.1682 0.2128 0.2632 0.025 Uiso 1 1 calc R
H2B H 1.3220 0.2217 0.2107 0.025 Uiso 1 1 calc R
C3 C 1.2781(3) 0.14350(13) 0.2358(2) 0.0238(6) Uani 1 1 d .
H3A H 1.1878 0.1210 0.2388 0.036 Uiso 1 1 calc R
H3B H 1.3356 0.1432 0.2974 0.036 Uiso 1 1 calc R
H3C H 1.3426 0.1300 0.1867 0.036 Uiso 1 1 calc R
C4 C 0.7478(3) 0.16795(11) 0.11198(19) 0.0153(6) Uani 1 1 d .
C5 C 0.6339(3) 0.20057(11) 0.1616(2) 0.0200(6) Uani 1 1 d .
H5A H 0.5856 0.1788 0.2098 0.024 Uiso 1 1 calc R
H5B H 0.5532 0.2131 0.1151 0.024 Uiso 1 1 calc R
C6 C 0.7139(4) 0.24778(13) 0.2095(2) 0.0292(7) Uani 1 1 d .
H6A H 0.7914 0.2352 0.2570 0.044 Uiso 1 1 calc R
H6B H 0.6391 0.2695 0.2407 0.044 Uiso 1 1 calc R
H6C H 0.7626 0.2690 0.1617 0.044 Uiso 1 1 calc R
C7 C 1.1391(3) 0.29747(11) 0.07686(18) 0.0162(5) Uani 1 1 d .
C8 C 1.0524(3) 0.34774(11) 0.0780(2) 0.0181(6) Uani 1 1 d .
C9 C 0.9671(3) 0.36068(12) 0.1552(2) 0.0197(6) Uani 1 1 d .
H9 H 0.9677 0.3378 0.2086 0.024 Uiso 1 1 calc R
C10 C 0.8814(3) 0.40687(12) 0.1542(2) 0.0228(6) Uani 1 1 d .
H10 H 0.8245 0.4158 0.2071 0.027 Uiso 1 1 calc R
C11 C 0.8792(3) 0.43990(12) 0.0754(2) 0.0259(7) Uani 1 1 d .
H11 H 0.8201 0.4714 0.0742 0.031 Uiso 1 1 calc R
C12 C 0.9634(4) 0.42695(13) -0.0013(2) 0.0284(7) Uani 1 1 d .
H12 H 0.9597 0.4492 -0.0557 0.034 Uiso 1 1 calc R
C13 C 1.0523(3) 0.38217(12) 0.0005(2) 0.0236(6) Uani 1 1 d .
H13 H 1.1138 0.3746 -0.0511 0.028 Uiso 1 1 calc R
C14 C 1.2947(3) 0.29873(11) 0.04024(18) 0.0169(5) Uani 1 1 d .
C15 C 1.3974(3) 0.33686(12) 0.0767(2) 0.0236(6) Uani 1 1 d .
H15 H 1.3666 0.3613 0.1230 0.028 Uiso 1 1 calc R
C16 C 1.5437(3) 0.33924(13) 0.0454(2) 0.0267(7) Uani 1 1 d .
H16 H 1.6140 0.3644 0.0722 0.032 Uiso 1 1 calc R
C17 C 1.5878(3) 0.30505(13) -0.0247(2) 0.0247(7) Uani 1 1 d .
H17 H 1.6870 0.3076 -0.0476 0.030 Uiso 1 1 calc R
C18 C 1.4866(3) 0.26713(13) -0.0613(2) 0.0228(6) Uani 1 1 d .
H18 H 1.5175 0.2436 -0.1091 0.027 Uiso 1 1 calc R
C19 C 1.3405(3) 0.26315(12) -0.0290(2) 0.0201(6) Uani 1 1 d .
H19 H 1.2724 0.2366 -0.0534 0.024 Uiso 1 1 calc R
C20 C 0.7743(3) 0.08410(11) 0.18495(18) 0.0161(5) Uani 1 1 d .
C21 C 0.8746(3) 0.05149(11) 0.25100(19) 0.0168(6) Uani 1 1 d .
C22 C 0.9411(3) 0.07393(12) 0.3331(2) 0.0218(6) Uani 1 1 d .
H22 H 0.9194 0.1096 0.3488 0.026 Uiso 1 1 calc R
C23 C 1.0395(4) 0.04403(13) 0.3922(2) 0.0286(7) Uani 1 1 d .
H23 H 1.0832 0.0590 0.4493 0.034 Uiso 1 1 calc R
C24 C 1.0743(4) -0.00775(13) 0.3682(2) 0.0272(7) Uani 1 1 d .
H24 H 1.1428 -0.0279 0.4084 0.033 Uiso 1 1 calc R
C25 C 1.0095(3) -0.02993(12) 0.2861(2) 0.0241(6) Uani 1 1 d .
H25 H 1.0343 -0.0651 0.2692 0.029 Uiso 1 1 calc R
C26 C 0.9074(3) -0.00057(12) 0.2280(2) 0.0209(6) Uani 1 1 d .
H26 H 0.8601 -0.0162 0.1725 0.025 Uiso 1 1 calc R
C27 C 0.6258(3) 0.06191(11) 0.1484(2) 0.0184(6) Uani 1 1 d .
C28 C 0.5469(3) 0.02820(12) 0.2081(2) 0.0247(6) Uani 1 1 d .
H28 H 0.5931 0.0180 0.2680 0.030 Uiso 1 1 calc R
C29 C 0.4032(3) 0.00978(13) 0.1806(3) 0.0319(8) Uani 1 1 d .
H29 H 0.3513 -0.0131 0.2213 0.038 Uiso 1 1 calc R
C30 C 0.3350(3) 0.02460(13) 0.0938(3) 0.0326(8) Uani 1 1 d .
H30 H 0.2353 0.0125 0.0755 0.039 Uiso 1 1 calc R
C31 C 0.4122(3) 0.05719(13) 0.0334(2) 0.0286(7) Uani 1 1 d .
H31 H 0.3653 0.0670 -0.0264 0.034 Uiso 1 1 calc R
C32 C 0.5569(3) 0.07540(12) 0.0599(2) 0.0217(6) Uani 1 1 d .
H32 H 0.6096 0.0972 0.0178 0.026 Uiso 1 1 calc R
H1 H 1.152(4) 0.1353(17) 0.083(3) 0.050 Uiso 1 1 d .
H2 H 0.744(5) 0.2077(17) 0.011(3) 0.050 Uiso 1 1 d .

loop_
_atom_site_aniso_label
_atom_site_aniso_U_11
_atom_site_aniso_U_22
_atom_site_aniso_U_33
_atom_site_aniso_U_23
_atom_site_aniso_U_13
_atom_site_aniso_U_12
Pt1 0.01365(6) 0.01330(6) 0.01271(6) -0.00074(4) -0.00048(4) 0.00028(4)
Cl1 0.0212(3) 0.0310(4) 0.0192(3) -0.0053(3) -0.0065(3) 0.0002(3)
Cl2 0.0210(3) 0.0205(4) 0.0197(3) -0.0015(3) 0.0053(3) 0.0020(3)
Cl3 0.0215(3) 0.0130(3) 0.0228(3) -0.0026(3) 0.0016(3) -0.0010(2)
Cl4 0.0209(3) 0.0167(3) 0.0170(3) 0.0037(2) -0.0003(3) 0.0020(3)
N1 0.0124(11) 0.0139(12) 0.0164(11) 0.0006(9) -0.0003(10) 0.0000(9)
N2 0.0143(11) 0.0150(12) 0.0157(11) -0.0029(9) -0.0012(9) 0.0004(9)
N3 0.0144(11) 0.0150(12) 0.0188(12) 0.0012(9) -0.0009(10) 0.0007(9)
N4 0.0178(11) 0.0147(12) 0.0153(11) -0.0008(9) 0.0008(10) -0.0006(9)
C1 0.0101(12) 0.0161(14) 0.0169(12) -0.0012(10) 0.0021(11) -0.0040(10)
C2 0.0195(14) 0.0273(17) 0.0161(13) -0.0025(12) -0.0018(12) 0.0009(12)
C3 0.0207(14) 0.0277(17) 0.0223(15) 0.0025(12) -0.0050(13) -0.0016(12)
C4 0.0136(13) 0.0122(14) 0.0194(14) 0.0005(10) -0.0034(12) -0.0044(10)
C5 0.0191(13) 0.0198(15) 0.0214(13) 0.0046(12) 0.0036(12) 0.0022(11)
C6 0.0313(17) 0.0290(18) 0.0282(16) -0.0086(14) 0.0092(15) -0.0020(14)
C7 0.0179(13) 0.0166(14) 0.0139(12) -0.0032(11) -0.0014(11) 0.0011(11)
C8 0.0183(14) 0.0122(14) 0.0233(14) -0.0023(11) -0.0018(12) -0.0029(10)
C9 0.0186(13) 0.0177(15) 0.0225(14) 0.0001(11) -0.0007(12) -0.0032(11)
C10 0.0187(14) 0.0200(16) 0.0298(16) -0.0081(12) 0.0033(13) -0.0010(11)
C11 0.0243(15) 0.0128(15) 0.0399(18) -0.0037(13) -0.0045(14) 0.0022(11)
C12 0.0355(17) 0.0201(17) 0.0293(16) 0.0044(13) 0.0008(15) 0.0000(13)
C13 0.0284(16) 0.0203(16) 0.0221(14) 0.0014(12) 0.0026(13) -0.0004(12)
C14 0.0176(13) 0.0161(14) 0.0169(12) 0.0015(11) 0.0002(11) -0.0008(11)
C15 0.0251(15) 0.0185(16) 0.0268(16) -0.0030(12) -0.0014(14) -0.0024(12)
C16 0.0205(16) 0.0243(17) 0.0346(18) 0.0040(13) -0.0040(15) -0.0092(12)
C17 0.0156(13) 0.0270(17) 0.0316(16) 0.0126(13) 0.0022(13) 0.0023(12)
C18 0.0223(14) 0.0251(17) 0.0212(14) 0.0058(12) 0.0033(13) 0.0057(12)
C19 0.0196(14) 0.0192(15) 0.0215(14) 0.0004(11) 0.0006(12) 0.0007(11)
C20 0.0166(13) 0.0178(15) 0.0144(12) -0.0006(10) 0.0046(11) 0.0015(11)
C21 0.0156(12) 0.0161(14) 0.0190(13) 0.0017(11) 0.0028(12) -0.0012(10)
C22 0.0271(15) 0.0175(15) 0.0207(14) 0.0008(11) 0.0011(13) 0.0009(12)
C23 0.0348(17) 0.0255(18) 0.0242(15) -0.0009(13) -0.0089(14) 0.0004(14)
C24 0.0270(16) 0.0254(18) 0.0283(16) 0.0059(13) -0.0064(14) 0.0046(13)
C25 0.0263(15) 0.0179(16) 0.0279(15) 0.0011(12) 0.0011(13) 0.0053(12)
C26 0.0229(14) 0.0199(15) 0.0198(14) -0.0012(11) 0.0010(13) -0.0005(12)
C27 0.0171(13) 0.0130(14) 0.0251(14) -0.0023(11) 0.0014(12) 0.0018(11)
C28 0.0207(14) 0.0182(16) 0.0355(17) 0.0039(13) 0.0033(14) 0.0002(12)
C29 0.0226(15) 0.0197(17) 0.054(2) 0.0037(15) 0.0103(16) -0.0009(12)
C30 0.0173(14) 0.0199(17) 0.060(2) -0.0100(16) -0.0028(15) -0.0031(12)
C31 0.0262(16) 0.0214(17) 0.0368(17) -0.0120(13) -0.0122(15) 0.0044(12)
C32 0.0231(14) 0.0153(15) 0.0260(15) -0.0035(11) -0.0037(13) 0.0000(11)

loop_
_atom_type_symbol
_atom_type_description
_atom_type_scat_dispersion_real
_atom_type_scat_dispersion_imag
_atom_type_scat_source
C C 0.0033 0.0016 'International Tables Vol C Tables 4.2.6.8 and 6.1.1.4'
H H 0.0000 0.0000 'International Tables Vol C Tables 4.2.6.8 and 6.1.1.4'
N N 0.0061 0.0033 'International Tables Vol C Tables 4.2.6.8 and 6.1.1.4'
Cl Cl 0.1484 0.1585 'International Tables Vol C Tables 4.2.6.8 and 6.1.1.4'
Pt Pt -1.7033 8.3905 'International Tables Vol C Tables 4.2.6.8 and 6.1.1.4'

loop_
_geom_angle_atom_site_label_1
_geom_angle_atom_site_label_2
_geom_angle_atom_site_label_3
_geom_angle
N3 Pt1 N1 89.44(9)
N3 Pt1 Cl1 87.86(7)
N1 Pt1 Cl1 174.38(7)
N3 Pt1 Cl3 96.29(7)
N1 Pt1 Cl3 85.04(7)
Cl1 Pt1 Cl3 90.36(3)
N3 Pt1 Cl2 175.92(7)
N1 Pt1 Cl2 89.34(7)
Cl1 Pt1 Cl2 93.68(3)
Cl3 Pt1 Cl2 87.48(2)
N3 Pt1 Cl4 85.05(7)
N1 Pt1 Cl4 97.45(7)
Cl1 Pt1 Cl4 87.23(3)
Cl3 Pt1 Cl4 177.19(2)
Cl2 Pt1 Cl4 91.25(2)
C1 N1 Pt1 133.10(19)
C1 N1 H1 113(2)
Pt1 N1 H1 113(2)
C7 N2 C1 125.8(2)
C4 N3 Pt1 133.3(2)
C4 N3 H2 112(3)
Pt1 N3 H2 114(3)
C20 N4 C4 126.4(2)
N1 C1 N2 122.7(2)
N1 C1 C2 122.1(2)
N2 C1 C2 114.6(2)
C1 C2 C3 116.5(2)
C1 C2 H2A 108.2
C3 C2 H2A 108.2
C1 C2 H2B 108.2
C3 C2 H2B 108.2
H2A C2 H2B 107.3
C2 C3 H3A 109.5
C2 C3 H3B 109.5
H3A C3 H3B 109.5
C2 C3 H3C 109.5
H3A C3 H3C 109.5
H3B C3 H3C 109.5
N3 C4 N4 122.2(2)
N3 C4 C5 119.5(2)
N4 C4 C5 117.4(2)
C4 C5 C6 109.5(2)
C4 C5 H5A 109.8
C6 C5 H5A 109.8
C4 C5 H5B 109.8
C6 C5 H5B 109.8
H5A C5 H5B 108.2
C5 C6 H6A 109.5
C5 C6 H6B 109.5
H6A C6 H6B 109.5
C5 C6 H6C 109.5
H6A C6 H6C 109.5
H6B C6 H6C 109.5
N2 C7 C8 117.1(2)
N2 C7 C14 124.9(3)
C8 C7 C14 117.9(2)
C9 C8 C13 119.2(3)
C9 C8 C7 120.6(3)
C13 C8 C7 120.2(3)
C10 C9 C8 120.3(3)
C10 C9 H9 119.8
C8 C9 H9 119.8
C11 C10 C9 119.7(3)
C11 C10 H10 120.1
C9 C10 H10 120.1
C12 C11 C10 119.9(3)
C12 C11 H11 120.0
C10 C11 H11 120.0
C13 C12 C11 120.6(3)
C13 C12 H12 119.7
C11 C12 H12 119.7
C12 C13 C8 120.1(3)
C12 C13 H13 119.9
C8 C13 H13 119.9
C15 C14 C19 119.5(3)
C15 C14 C7 118.3(3)
C19 C14 C7 122.2(2)
C16 C15 C14 120.3(3)
C16 C15 H15 119.8
C14 C15 H15 119.8
C15 C16 C17 120.2(3)
C15 C16 H16 119.9
C17 C16 H16 119.9
C16 C17 C18 119.8(3)
C16 C17 H17 120.1
C18 C17 H17 120.1
C17 C18 C19 120.8(3)
C17 C18 H18 119.6
C19 C18 H18 119.6
C18 C19 C14 119.3(3)
C18 C19 H19 120.4
C14 C19 H19 120.4
N4 C20 C27 124.8(2)
N4 C20 C21 116.3(2)
C27 C20 C21 118.9(2)
C22 C21 C26 119.9(3)
C22 C21 C20 119.9(3)
C26 C21 C20 120.0(2)
C21 C22 C23 119.7(3)
C21 C22 H22 120.2
C23 C22 H22 120.2
C22 C23 C24 120.3(3)
C22 C23 H23 119.9
C24 C23 H23 119.9
C25 C24 C23 120.1(3)
C25 C24 H24 120.0
C23 C24 H24 120.0
C24 C25 C26 119.8(3)
C24 C25 H25 120.1
C26 C25 H25 120.1
C21 C26 C25 120.2(3)
C21 C26 H26 119.9
C25 C26 H26 119.9
C32 C27 C28 118.6(3)
C32 C27 C20 123.0(3)
C28 C27 C20 118.3(3)
C29 C28 C27 120.6(3)
C29 C28 H28 119.7
C27 C28 H28 119.7
C28 C29 C30 120.0(3)
C28 C29 H29 120.0
C30 C29 H29 120.0
C29 C30 C31 120.1(3)
C29 C30 H30 120.0
C31 C30 H30 120.0
C32 C31 C30 120.4(3)
C32 C31 H31 119.8
C30 C31 H31 119.8
C31 C32 C27 120.3(3)
C31 C32 H32 119.9
C27 C32 H32 119.9

loop_
_geom_bond_atom_site_label_1
_geom_bond_atom_site_label_2
_geom_bond_distance
Pt1 N3 2.025(2)
Pt1 N1 2.042(2)
Pt1 Cl1 2.3150(7)
Pt1 Cl3 2.3159(7)
Pt1 Cl2 2.3192(7)
Pt1 Cl4 2.3318(7)
N1 C1 1.291(3)
N1 H1 0.97(4)
N2 C7 1.286(4)
N2 C1 1.366(3)
N3 C4 1.292(4)
N3 H2 0.79(4)
N4 C20 1.283(3)
N4 C4 1.364(3)
C1 C2 1.508(4)
C2 C3 1.512(4)
C2 H2A 0.9900
C2 H2B 0.9900
C3 H3A 0.9800
C3 H3B 0.9800
C3 H3C 0.9800
C4 C5 1.502(4)
C5 C6 1.523(4)
C5 H5A 0.9900
C5 H5B 0.9900
C6 H6A 0.9800
C6 H6B 0.9800
C6 H6C 0.9800
C7 C8 1.483(4)
C7 C14 1.491(4)
C8 C9 1.396(4)
C8 C13 1.397(4)
C9 C10 1.390(4)
C9 H9 0.9500
C10 C11 1.389(4)
C10 H10 0.9500
C11 C12 1.386(5)
C11 H11 0.9500
C12 C13 1.376(4)
C12 H12 0.9500
C13 H13 0.9500
C14 C15 1.398(4)
C14 C19 1.403(4)
C15 C16 1.385(4)
C15 H15 0.9500
C16 C17 1.386(4)
C16 H16 0.9500
C17 C18 1.387(4)
C17 H17 0.9500
C18 C19 1.392(4)
C18 H18 0.9500
C19 H19 0.9500
C20 C27 1.486(4)
C20 C21 1.493(4)
C21 C22 1.387(4)
C21 C26 1.390(4)
C22 C23 1.390(4)
C22 H22 0.9500
C23 C24 1.391(4)
C23 H23 0.9500
C24 C25 1.379(4)
C24 H24 0.9500
C25 C26 1.394(4)
C25 H25 0.9500
C26 H26 0.9500
C27 C32 1.396(4)
C27 C28 1.409(4)
C28 C29 1.381(4)
C28 H28 0.9500
C29 C30 1.383(5)
C29 H29 0.9500
C30 C31 1.390(5)
C30 H30 0.9500
C31 C32 1.384(4)
C31 H31 0.9500
C32 H32 0.9500

loop_
_geom_torsion_atom_site_label_1
_geom_torsion_atom_site_label_2
_geom_torsion_atom_site_label_3
_geom_torsion_atom_site_label_4
_geom_torsion
N3 Pt1 N1 C1 -53.1(3)
Cl1 Pt1 N1 C1 -114.4(7)
Cl3 Pt1 N1 C1 -149.4(3)
Cl2 Pt1 N1 C1 123.0(3)
Cl4 Pt1 N1 C1 31.9(3)
N1 Pt1 N3 C4 -48.4(3)
Cl1 Pt1 N3 C4 126.7(3)
Cl3 Pt1 N3 C4 36.6(3)
Cl2 Pt1 N3 C4 -121.0(9)
Cl4 Pt1 N3 C4 -145.9(3)
Pt1 N1 C1 N2 -6.2(4)
Pt1 N1 C1 C2 164.5(2)
C7 N2 C1 N1 -104.5(3)
C7 N2 C1 C2 84.1(3)
N1 C1 C2 C3 -2.8(4)
N2 C1 C2 C3 168.6(2)
Pt1 N3 C4 N4 -1.4(4)
Pt1 N3 C4 C5 167.2(2)
C20 N4 C4 N3 -111.9(3)
C20 N4 C4 C5 79.4(3)
N3 C4 C5 C6 -81.9(3)
N4 C4 C5 C6 87.1(3)
C1 N2 C7 C8 -174.6(2)
C1 N2 C7 C14 5.9(4)
N2 C7 C8 C9 41.7(4)
C14 C7 C8 C9 -138.8(3)
N2 C7 C8 C13 -136.8(3)
C14 C7 C8 C13 42.7(4)
C13 C8 C9 C10 1.0(4)
C7 C8 C9 C10 -177.5(3)
C8 C9 C10 C11 0.8(4)
C9 C10 C11 C12 -0.6(4)
C10 C11 C12 C13 -1.5(5)
C11 C12 C13 C8 3.4(5)
C9 C8 C13 C12 -3.1(4)
C7 C8 C13 C12 175.5(3)
N2 C7 C14 C15 -130.1(3)
C8 C7 C14 C15 50.4(3)
N2 C7 C14 C19 50.0(4)
C8 C7 C14 C19 -129.5(3)
C19 C14 C15 C16 -0.6(4)
C7 C14 C15 C16 179.4(3)
C14 C15 C16 C17 2.3(5)
C15 C16 C17 C18 -2.3(4)
C16 C17 C18 C19 0.5(4)
C17 C18 C19 C14 1.2(4)
C15 C14 C19 C18 -1.2(4)
C7 C14 C19 C18 178.8(3)
C4 N4 C20 C27 6.0(4)
C4 N4 C20 C21 -174.1(2)
N4 C20 C21 C22 46.6(4)
C27 C20 C21 C22 -133.5(3)
N4 C20 C21 C26 -130.3(3)
C27 C20 C21 C26 49.7(4)
C26 C21 C22 C23 -0.4(4)
C20 C21 C22 C23 -177.3(3)
C21 C22 C23 C24 1.5(5)
C22 C23 C24 C25 -0.9(5)
C23 C24 C25 C26 -0.9(5)
C22 C21 C26 C25 -1.4(4)
C20 C21 C26 C25 175.5(3)
C24 C25 C26 C21 2.1(4)
N4 C20 C27 C32 29.6(4)
C21 C20 C27 C32 -150.4(3)
N4 C20 C27 C28 -146.5(3)
C21 C20 C27 C28 33.5(4)
C32 C27 C28 C29 -1.3(4)
C20 C27 C28 C29 175.0(3)
C27 C28 C29 C30 -0.3(5)
C28 C29 C30 C31 1.3(5)
C29 C30 C31 C32 -0.6(5)
C30 C31 C32 C27 -1.1(4)
C28 C27 C32 C31 2.0(4)
C20 C27 C32 C31 -174.1(3)
